data_7004214
loop_
_publ_author_name
'R\"uffer, Tobias'
'Br\"auer, Bj\"orn'
'Meva, Fran\,cois Eya'ane'
'Walfort, Bernhard'

_publ_section_title
;
 Transition metal induced derivatisations resulting in novel
 coordination behaviour of bis(oxamato) ligands
;
_journal_issue 37
_journal_name_full 'Dalton Transactions'
_journal_page_first 5089
_journal_page_last 5098
_journal_paper_doi 10.1039/b804382e
_journal_year 2008
_chemical_formula_sum 'C42 H74 N6 Ni O10'
_chemical_formula_weight 881.78
_chemical_name_systematic
;
?
;
_space_group_IT_number 1
_symmetry_cell_setting triclinic
_symmetry_space_group_name_Hall 'P 1'
_symmetry_space_group_name_H-M 'P 1'
_atom_sites_solution_hydrogens geom
_atom_sites_solution_primary direct
_atom_sites_solution_secondary difmap
_audit_creation_method SHELXL-97
_cell_angle_alpha 115.967(8)
_cell_angle_beta 107.976(11)
_cell_angle_gamma 94.790(7)
_cell_formula_units_Z 1
_cell_length_a 10.6560(9)
_cell_length_b 11.0980(10)
_cell_length_c 11.7930(10)
_cell_measurement_reflns_used 3960
_cell_measurement_temperature 298(2)
_cell_measurement_theta_max 25.9995
_cell_measurement_theta_min 3.3151
_cell_volume 1153.0(2)
_computing_cell_refinement
;
CrysAlis RED, Oxford Diffraction Ltd.,
Version 1.171.31.7 (release 18-10-2006 CrysAlis171 .NET)
(compiled Oct 18 2006,16:28:17)
;
_computing_data_collection
;
CrysAlis CCD, Oxford Diffraction Ltd.,
Version 1.171.31.7 (release 18-10-2006 CrysAlis171 .NET)
(compiled Oct 18 2006,16:28:17)
;
_computing_data_reduction
;
CrysAlis RED, Oxford Diffraction Ltd.,
Version 1.171.31.7 (release 18-10-2006 CrysAlis171 .NET)
(compiled Oct 18 2006,16:28:17)
;
_computing_structure_refinement 'SHELXL-97 (Sheldrick, 1997)'
_diffrn_ambient_temperature 298(2)
_diffrn_measured_fraction_theta_full 0.971
_diffrn_measured_fraction_theta_max 0.971
_diffrn_measurement_device_type 'Oxford Gemini S'
_diffrn_radiation_monochromator graphite
_diffrn_radiation_source 'fine-focus sealed tube'
_diffrn_radiation_type MoK\a
_diffrn_radiation_wavelength 0.71073
_diffrn_reflns_av_R_equivalents 0.0164
_diffrn_reflns_av_sigmaI/netI 0.0450
_diffrn_reflns_limit_h_max 13
_diffrn_reflns_limit_h_min -12
_diffrn_reflns_limit_k_max 10
_diffrn_reflns_limit_k_min -13
_diffrn_reflns_limit_l_max 14
_diffrn_reflns_limit_l_min -9
_diffrn_reflns_number 5785
_diffrn_reflns_theta_full 26.06
_diffrn_reflns_theta_max 26.06
_diffrn_reflns_theta_min 3.32
_exptl_absorpt_coefficient_mu 0.481
_exptl_absorpt_correction_T_max 1.00000
_exptl_absorpt_correction_T_min 0.67802
_exptl_absorpt_correction_type multi-scan
_exptl_absorpt_process_details
;
CrysAlis RED, Oxford Diffraction Ltd.,
Version 1.171.31.7 (release 18-10-2006 CrysAlis171 .NET)
(compiled Oct 18 2006,16:28:17)
Empirical absorption correction using spherical harmonics,
implemented in SCALE3 ABSPACK scaling algorithm.
;
_exptl_crystal_colour orange
_exptl_crystal_density_diffrn 1.270
_exptl_crystal_density_method 'not measured'
_exptl_crystal_description block
_exptl_crystal_F_000 476
_exptl_crystal_size_max 0.3
_exptl_crystal_size_mid 0.2
_exptl_crystal_size_min 0.2
_refine_diff_density_max 0.770
_refine_diff_density_min -0.529
_refine_diff_density_rms 0.070
_refine_ls_abs_structure_details 'Flack H D (1983), Acta Cryst. A39, 876-881'
_refine_ls_abs_structure_Flack 0.118(14)
_refine_ls_extinction_method none
_refine_ls_goodness_of_fit_ref 1.018
_refine_ls_hydrogen_treatment mixed
_refine_ls_matrix_type full
_refine_ls_number_parameters 532
_refine_ls_number_reflns 5495
_refine_ls_number_restraints 59
_refine_ls_restrained_S_all 1.012
_refine_ls_R_factor_all 0.0548
_refine_ls_R_factor_gt 0.0481
_refine_ls_shift/su_max 0.175
_refine_ls_shift/su_mean 0.041
_refine_ls_structure_factor_coef Fsqd
_refine_ls_weighting_details 'calc w=1/[\s^2^(Fo^2^)+(0.0926P)^2^+0.0000P] where P=(Fo^2^+2Fc^2^)/3'
_refine_ls_weighting_scheme calc
_refine_ls_wR_factor_gt 0.1217
_refine_ls_wR_factor_ref 0.1267
_reflns_number_gt 4913
_reflns_number_total 5495
_reflns_threshold_expression >2sigma(I)
_cod_data_source_file b804382e.txt
_cod_data_source_block meva12
_cod_original_cell_volume 1153.01(17)
_cod_database_code 7004214

loop_
_symmetry_equiv_pos_as_xyz
'x, y, z'

loop_
_atom_site_label
_atom_site_type_symbol
_atom_site_fract_x
_atom_site_fract_y
_atom_site_fract_z
_atom_site_U_iso_or_equiv
_atom_site_adp_type
_atom_site_occupancy
_atom_site_symmetry_multiplicity
_atom_site_calc_flag
_atom_site_refinement_flags
_atom_site_disorder_assembly
_atom_site_disorder_group
C1 C 0.4711(5) 0.0772(5) -0.0472(5) 0.0177(11) Uani 1 1 d U . .
C2 C 0.3297(5) -0.0145(5) -0.0886(5) 0.0206(11) Uani 1 1 d U . .
C3 C 0.7027(5) -0.0487(5) 0.3160(5) 0.0206(11) Uani 1 1 d . . .
C4 C 0.5707(5) -0.1507(5) 0.2794(5) 0.0212(12) Uani 1 1 d . . .
C5 C 0.7002(4) 0.1432(5) 0.1315(5) 0.0206(10) Uani 1 1 d . . .
C6 C 0.7752(5) 0.2366(5) 0.1134(5) 0.0216(10) Uani 1 1 d . . .
H6 H 0.7350 0.2581 0.0449 0.026 Uiso 1 1 calc R . .
C7 C 0.9119(5) 0.2976(5) 0.2000(5) 0.0244(11) Uani 1 1 d . . .
C8 C 0.9723(5) 0.2664(5) 0.3035(5) 0.0235(11) Uani 1 1 d . . .
C9 C 0.9009(5) 0.1746(5) 0.3241(5) 0.0238(10) Uani 1 1 d . . .
H9 H 0.9423 0.1554 0.3940 0.029 Uiso 1 1 calc R . .
C10 C 0.7617(4) 0.1097(5) 0.2354(5) 0.0186(10) Uani 1 1 d . . .
C11 C 0.4047(5) 0.4221(5) -0.1126(5) 0.0225(10) Uani 1 1 d . . .
H11A H 0.4378 0.3455 -0.1063 0.027 Uiso 1 1 calc R . .
H11B H 0.3788 0.4022 -0.2066 0.027 Uiso 1 1 calc R . .
C12 C 0.5195(5) 0.5518(5) -0.0227(5) 0.0243(10) Uani 1 1 d . . .
H12A H 0.5438 0.5757 0.0722 0.029 Uiso 1 1 calc R . .
H12B H 0.4905 0.6279 -0.0337 0.029 Uiso 1 1 calc R . .
C13 C 0.6428(5) 0.5294(6) -0.0607(6) 0.0359(13) Uani 1 1 d . . .
H13A H 0.6190 0.5078 -0.1550 0.043 Uiso 1 1 calc R . .
H13B H 0.6700 0.4515 -0.0523 0.043 Uiso 1 1 calc R . .
C14 C 0.7621(6) 0.6602(7) 0.0334(7) 0.0453(16) Uani 1 1 d . . .
H14A H 0.8391 0.6449 0.0080 0.068 Uiso 1 1 calc R . .
H14B H 0.7865 0.6803 0.1265 0.068 Uiso 1 1 calc R . .
H14C H 0.7351 0.7370 0.0244 0.068 Uiso 1 1 calc R . .
C15 C 0.2122(5) 0.5377(5) -0.0992(4) 0.0206(10) Uani 1 1 d . . .
H15A H 0.2739 0.6283 -0.0321 0.025 Uiso 1 1 calc R . .
H15B H 0.1296 0.5343 -0.0811 0.025 Uiso 1 1 calc R . .
C16 C 0.1759(6) 0.5246(5) -0.2405(5) 0.0314(12) Uani 1 1 d . . .
H16A H 0.2589 0.5493 -0.2520 0.038 Uiso 1 1 calc R . .
H16B H 0.1293 0.4291 -0.3099 0.038 Uiso 1 1 calc R . .
C17 C 0.0845(5) 0.6184(5) -0.2596(5) 0.0259(11) Uani 1 1 d . . .
H17A H 0.1237 0.7104 -0.1806 0.031 Uiso 1 1 calc R . .
H17B H 0.0824 0.6258 -0.3391 0.031 Uiso 1 1 calc R . .
C18 C -0.0609(5) 0.5668(6) -0.2779(6) 0.0372(13) Uani 1 1 d . . .
H18A H -0.1133 0.6298 -0.2895 0.056 Uiso 1 1 calc R . .
H18B H -0.0600 0.5615 -0.1985 0.056 Uiso 1 1 calc R . .
H18C H -0.1012 0.4765 -0.3571 0.056 Uiso 1 1 calc R . .
C19 C 0.1818(5) 0.2835(5) -0.1692(5) 0.0223(11) Uani 1 1 d . . .
H19A H 0.1576 0.2615 -0.2636 0.027 Uiso 1 1 calc R . .
H19B H 0.2316 0.2183 -0.1559 0.027 Uiso 1 1 calc R . .
C20 C 0.0513(5) 0.2601(5) -0.1470(5) 0.0280(11) Uani 1 1 d . . .
H20A H 0.0021 0.3275 -0.1553 0.034 Uiso 1 1 calc R . .
H20B H 0.0733 0.2734 -0.0555 0.034 Uiso 1 1 calc R . .
C21 C -0.0388(5) 0.1144(5) -0.2510(5) 0.0265(11) Uani 1 1 d . . .
H21A H -0.0707 0.1059 -0.3413 0.032 Uiso 1 1 calc R . .
H21B H 0.0150 0.0480 -0.2518 0.032 Uiso 1 1 calc R . .
C22 C -0.1602(5) 0.0799(6) -0.2206(6) 0.0330(12) Uani 1 1 d . . .
H22A H -0.2133 -0.0129 -0.2883 0.049 Uiso 1 1 calc R . .
H22B H -0.2153 0.1437 -0.2222 0.049 Uiso 1 1 calc R . .
H22C H -0.1292 0.0868 -0.1319 0.049 Uiso 1 1 calc R . .
C23 C 0.3142(5) 0.4713(5) 0.0730(4) 0.0200(10) Uani 1 1 d . . .
H23A H 0.3746 0.5640 0.1282 0.024 Uiso 1 1 calc R . .
H23B H 0.2313 0.4756 0.0910 0.024 Uiso 1 1 calc R . .
C24 C 0.3818(5) 0.3773(5) 0.1197(5) 0.0232(10) Uani 1 1 d . . .
H24A H 0.4597 0.3634 0.0940 0.028 Uiso 1 1 calc R . .
H24B H 0.3178 0.2877 0.0762 0.028 Uiso 1 1 calc R . .
C25 C 0.4284(5) 0.4447(5) 0.2758(5) 0.0227(10) Uani 1 1 d . . .
H25A H 0.4964 0.5315 0.3183 0.027 Uiso 1 1 calc R . .
H25B H 0.3511 0.4655 0.3008 0.027 Uiso 1 1 calc R . .
C26 C 0.4880(6) 0.3525(6) 0.3300(5) 0.0327(12) Uani 1 1 d . . .
H26A H 0.5161 0.3989 0.4276 0.049 Uiso 1 1 calc R . .
H26B H 0.5655 0.3328 0.3068 0.049 Uiso 1 1 calc R . .
H26C H 0.4203 0.2674 0.2901 0.049 Uiso 1 1 calc R . .
C27 C 0.1904(5) -0.1705(5) 0.2966(4) 0.0193(9) Uani 1 1 d . . .
H27A H 0.1342 -0.2650 0.2458 0.023 Uiso 1 1 calc R . .
H27B H 0.2703 -0.1719 0.2735 0.023 Uiso 1 1 calc R . .
C28 C 0.1109(5) -0.0846(5) 0.2466(4) 0.0214(10) Uani 1 1 d . . .
H28A H 0.1589 0.0127 0.3043 0.026 Uiso 1 1 calc R . .
H28B H 0.0219 -0.0963 0.2517 0.026 Uiso 1 1 calc R . .
C29 C 0.0940(5) -0.1303(5) 0.0997(5) 0.0228(10) Uani 1 1 d . . .
H29A H 0.0433 -0.2269 0.0427 0.027 Uiso 1 1 calc R . .
H29B H 0.1835 -0.1235 0.0951 0.027 Uiso 1 1 calc R . .
C30 C 0.0205(6) -0.0449(6) 0.0422(5) 0.0346(13) Uani 1 1 d . . .
H30A H 0.0135 -0.0784 -0.0502 0.052 Uiso 1 1 calc R . .
H30B H 0.0710 0.0506 0.0969 0.052 Uiso 1 1 calc R . .
H30C H -0.0693 -0.0532 0.0438 0.052 Uiso 1 1 calc R . .
C31 C 0.3222(5) 0.0233(4) 0.5339(5) 0.0212(10) Uani 1 1 d . . .
H31A H 0.3512 0.0471 0.6293 0.025 Uiso 1 1 calc R . .
H31B H 0.2643 0.0826 0.5199 0.025 Uiso 1 1 calc R . .
C32 C 0.4475(5) 0.0560(4) 0.5071(5) 0.0227(10) Uani 1 1 d . . .
H32A H 0.4204 0.0360 0.4129 0.027 Uiso 1 1 calc R . .
H32B H 0.5073 -0.0017 0.5213 0.027 Uiso 1 1 calc R . .
C33 C 0.5234(5) 0.2087(5) 0.6031(6) 0.0270(12) Uani 1 1 d . . .
H33A H 0.4632 0.2657 0.5875 0.032 Uiso 1 1 calc R . .
H33B H 0.5478 0.2285 0.6969 0.032 Uiso 1 1 calc R . .
C34 C 0.6514(5) 0.2469(5) 0.5826(6) 0.0304(12) Uani 1 1 d . . .
H34A H 0.6961 0.3432 0.6454 0.046 Uiso 1 1 calc R . .
H34B H 0.6275 0.2301 0.4906 0.046 Uiso 1 1 calc R . .
H34C H 0.7118 0.1916 0.5990 0.046 Uiso 1 1 calc R . .
C35 C 0.3215(5) -0.2234(5) 0.4681(5) 0.0207(10) Uani 1 1 d . . .
H35A H 0.2625 -0.3168 0.4136 0.025 Uiso 1 1 calc R . .
H35B H 0.3917 -0.2209 0.4324 0.025 Uiso 1 1 calc R . .
C36 C 0.3897(5) -0.1959(5) 0.6133(5) 0.0287(11) Uani 1 1 d . . .
H36A H 0.4399 -0.0993 0.6722 0.034 Uiso 1 1 calc R . .
H36B H 0.3208 -0.2141 0.6457 0.034 Uiso 1 1 calc R . .
C37 C 0.4861(6) -0.2874(6) 0.6196(6) 0.0333(14) Uani 1 1 d . . .
H37A H 0.5463 -0.2783 0.5751 0.040 Uiso 1 1 calc R . .
H37B H 0.4336 -0.3833 0.5696 0.040 Uiso 1 1 calc R . .
C38 C 0.5717(7) -0.2512(7) 0.7655(6) 0.0458(16) Uani 1 1 d . . .
H38A H 0.6320 -0.3110 0.7641 0.069 Uiso 1 1 calc R . .
H38B H 0.5127 -0.2632 0.8090 0.069 Uiso 1 1 calc R . .
H38C H 0.6244 -0.1565 0.8152 0.069 Uiso 1 1 calc R . .
C39 C 0.1163(4) -0.1321(5) 0.4902(4) 0.0187(9) Uani 1 1 d . . .
H39A H 0.1518 -0.0982 0.5880 0.022 Uiso 1 1 calc R . .
H39B H 0.0653 -0.0692 0.4734 0.022 Uiso 1 1 calc R . .
C40 C 0.0178(5) -0.2737(5) 0.4202(5) 0.0237(10) Uani 1 1 d . . .
H40A H 0.0675 -0.3401 0.4301 0.028 Uiso 1 1 calc R . .
H40B H -0.0274 -0.3050 0.3234 0.028 Uiso 1 1 calc R . .
C41 C -0.0880(5) -0.2650(5) 0.4838(5) 0.0247(10) Uani 1 1 d . . .
H41A H -0.0422 -0.2352 0.5802 0.030 Uiso 1 1 calc R . .
H41B H -0.1353 -0.1963 0.4761 0.030 Uiso 1 1 calc R . .
C42 C -0.1911(5) -0.4034(6) 0.4148(6) 0.0309(13) Uani 1 1 d . . .
H42A H -0.2560 -0.3942 0.4573 0.046 Uiso 1 1 calc R . .
H42B H -0.1447 -0.4713 0.4238 0.046 Uiso 1 1 calc R . .
H42C H -0.2377 -0.4324 0.3197 0.046 Uiso 1 1 calc R . .
N1 N 0.5620(4) 0.0725(4) 0.0596(4) 0.0183(9) Uani 1 1 d U . .
N2 N 0.6742(5) 0.0145(4) 0.2386(4) 0.0221(10) Uani 1 1 d . . .
N3 N 0.9896(4) 0.3806(5) 0.1663(4) 0.0329(11) Uani 1 1 d . . .
N4 N 1.1129(4) 0.3409(4) 0.4076(4) 0.0251(9) Uani 1 1 d . . .
N5 N 0.2777(4) 0.4292(4) -0.0776(4) 0.0203(8) Uani 1 1 d . . .
N6 N 0.2374(4) -0.1255(4) 0.4472(4) 0.0182(8) Uani 1 1 d . . .
Ni1 Ni 0.50061(5) -0.04187(5) 0.11235(5) 0.01878(16) Uani 1 1 d U . .
O1 O 0.3302(4) -0.0832(4) -0.0243(4) 0.0247(9) Uani 1 1 d . . .
O2 O 0.4920(3) 0.1434(3) -0.1030(3) 0.0238(8) Uani 1 1 d U . .
O3 O 0.2302(3) -0.0164(4) -0.1768(3) 0.0270(9) Uani 1 1 d . . .
O4 O 0.4629(3) -0.1558(4) 0.1857(4) 0.0213(8) Uani 1 1 d . . .
O5 O 0.8142(3) -0.0312(4) 0.4003(4) 0.0295(9) Uani 1 1 d . . .
O6 O 0.5716(4) -0.2187(4) 0.3379(4) 0.0294(9) Uani 1 1 d . . .
O7 O 0.9332(4) 0.4439(4) 0.1135(4) 0.0420(10) Uani 1 1 d . . .
O8 O 1.1098(4) 0.3767(6) 0.1876(4) 0.0635(15) Uani 1 1 d . . .
O9 O 1.1508(3) 0.4643(3) 0.4494(3) 0.0326(8) Uani 1 1 d . . .
O10 O 1.1808(4) 0.2742(4) 0.4502(4) 0.0432(11) Uani 1 1 d . . .

loop_
_atom_site_aniso_label
_atom_site_aniso_U_11
_atom_site_aniso_U_22
_atom_site_aniso_U_33
_atom_site_aniso_U_23
_atom_site_aniso_U_13
_atom_site_aniso_U_12
C1 0.019(2) 0.017(2) 0.012(2) 0.0036(19) 0.0045(18) 0.0032(19)
C2 0.023(3) 0.023(3) 0.014(2) 0.009(2) 0.005(2) 0.004(2)
C3 0.029(3) 0.016(2) 0.016(2) 0.006(2) 0.009(2) 0.010(2)
C4 0.034(3) 0.017(2) 0.021(3) 0.012(2) 0.015(2) 0.014(2)
C5 0.014(2) 0.017(2) 0.020(2) 0.0018(19) 0.0061(19) 0.0007(18)
C6 0.025(2) 0.022(2) 0.016(2) 0.0072(19) 0.0078(19) 0.010(2)
C7 0.028(3) 0.020(2) 0.022(3) 0.008(2) 0.011(2) 0.003(2)
C8 0.021(2) 0.018(2) 0.023(3) 0.0010(19) 0.0087(19) 0.0088(19)
C9 0.020(2) 0.025(2) 0.019(2) 0.008(2) 0.0012(19) 0.008(2)
C10 0.016(2) 0.013(2) 0.016(2) -0.0004(17) 0.0039(18) 0.0038(17)
C11 0.025(2) 0.021(2) 0.020(2) 0.0070(19) 0.0118(19) 0.007(2)
C12 0.028(2) 0.019(2) 0.019(2) 0.0042(19) 0.009(2) 0.003(2)
C13 0.033(3) 0.030(3) 0.037(3) 0.008(2) 0.018(2) 0.001(2)
C14 0.032(3) 0.043(3) 0.046(4) 0.010(3) 0.017(3) 0.001(3)
C15 0.027(2) 0.019(2) 0.018(2) 0.0091(19) 0.0082(19) 0.0112(19)
C16 0.046(3) 0.028(3) 0.029(3) 0.017(2) 0.020(2) 0.016(2)
C17 0.028(2) 0.025(2) 0.019(2) 0.011(2) 0.0041(19) 0.001(2)
C18 0.028(3) 0.047(3) 0.030(3) 0.021(3) 0.005(2) -0.004(3)
C19 0.026(2) 0.018(2) 0.014(2) 0.0032(19) 0.0057(19) 0.000(2)
C20 0.025(2) 0.022(2) 0.025(3) 0.003(2) 0.009(2) -0.001(2)
C21 0.024(3) 0.021(3) 0.023(3) 0.007(2) 0.002(2) 0.004(2)
C22 0.025(3) 0.035(3) 0.034(3) 0.018(3) 0.003(2) 0.005(2)
C23 0.026(2) 0.017(2) 0.014(2) 0.0038(18) 0.0083(18) 0.0066(19)
C24 0.027(2) 0.023(2) 0.021(2) 0.011(2) 0.009(2) 0.009(2)
C25 0.024(2) 0.024(2) 0.021(2) 0.0101(19) 0.0106(19) 0.009(2)
C26 0.040(3) 0.032(3) 0.023(3) 0.014(2) 0.007(2) 0.012(2)
C27 0.021(2) 0.021(2) 0.013(2) 0.0071(18) 0.0046(17) 0.0054(19)
C28 0.024(2) 0.020(2) 0.018(2) 0.0081(19) 0.0056(18) 0.0063(19)
C29 0.020(2) 0.028(3) 0.016(2) 0.0100(19) 0.0028(18) 0.004(2)
C30 0.046(3) 0.040(3) 0.030(3) 0.022(2) 0.019(2) 0.025(3)
C31 0.024(2) 0.014(2) 0.019(2) 0.0042(18) 0.0062(19) 0.0095(19)
C32 0.024(2) 0.012(2) 0.022(2) 0.0023(18) 0.0068(19) 0.0018(19)
C33 0.025(3) 0.015(3) 0.025(3) 0.001(2) 0.004(2) 0.001(2)
C34 0.028(3) 0.025(3) 0.035(3) 0.014(2) 0.011(2) 0.006(2)
C35 0.023(2) 0.016(2) 0.018(2) 0.0065(18) 0.0041(18) 0.0062(19)
C36 0.034(3) 0.030(3) 0.022(3) 0.014(2) 0.006(2) 0.014(2)
C37 0.040(3) 0.030(3) 0.026(3) 0.012(2) 0.007(3) 0.017(3)
C38 0.051(4) 0.052(4) 0.030(3) 0.020(3) 0.007(3) 0.028(3)
C39 0.020(2) 0.021(2) 0.014(2) 0.0087(18) 0.0054(18) 0.0105(19)
C40 0.022(2) 0.025(3) 0.023(3) 0.011(2) 0.007(2) 0.005(2)
C41 0.025(2) 0.023(2) 0.027(3) 0.015(2) 0.006(2) 0.008(2)
C42 0.025(3) 0.028(3) 0.034(3) 0.012(2) 0.010(2) 0.007(2)
N1 0.0167(19) 0.018(2) 0.014(2) 0.0055(17) 0.0015(16) 0.0046(17)
N2 0.025(2) 0.016(2) 0.022(2) 0.0085(18) 0.0081(18) 0.0020(18)
N3 0.030(2) 0.032(3) 0.022(2) 0.005(2) 0.0073(19) -0.008(2)
N4 0.021(2) 0.025(2) 0.022(2) 0.0083(17) 0.0040(17) 0.0016(18)
N5 0.0247(19) 0.021(2) 0.0167(19) 0.0085(16) 0.0097(16) 0.0078(17)
N6 0.0195(19) 0.0140(19) 0.0149(19) 0.0040(15) 0.0033(15) 0.0059(16)
Ni1 0.0168(3) 0.0195(3) 0.0167(3) 0.0088(2) 0.0030(2) 0.0025(2)
O1 0.0242(19) 0.0204(18) 0.026(2) 0.0102(16) 0.0076(16) 0.0034(15)
O2 0.0293(19) 0.0246(18) 0.0178(17) 0.0128(15) 0.0058(15) 0.0066(15)
O3 0.0223(18) 0.034(2) 0.0211(18) 0.0127(16) 0.0048(15) 0.0099(16)
O4 0.0172(17) 0.0237(19) 0.0223(19) 0.0123(15) 0.0055(15) 0.0050(14)
O5 0.027(2) 0.034(2) 0.0267(19) 0.0203(16) 0.0021(16) 0.0057(16)
O6 0.035(2) 0.0243(19) 0.029(2) 0.0145(16) 0.0108(17) 0.0073(16)
O7 0.056(3) 0.024(2) 0.041(2) 0.0124(18) 0.021(2) -0.0079(18)
O8 0.020(2) 0.127(5) 0.038(2) 0.048(3) 0.0019(17) -0.016(2)
O9 0.0317(19) 0.0231(19) 0.0275(19) 0.0114(15) -0.0029(15) -0.0066(15)
O10 0.0221(18) 0.031(2) 0.053(3) 0.0133(19) -0.0034(17) 0.0075(17)

loop_
_atom_type_symbol
_atom_type_description
_atom_type_scat_dispersion_real
_atom_type_scat_dispersion_imag
_atom_type_scat_source
C C 0.0033 0.0016 'International Tables Vol C Tables 4.2.6.8 and 6.1.1.4'
H H 0.0000 0.0000 'International Tables Vol C Tables 4.2.6.8 and 6.1.1.4'
N N 0.0061 0.0033 'International Tables Vol C Tables 4.2.6.8 and 6.1.1.4'
O O 0.0106 0.0060 'International Tables Vol C Tables 4.2.6.8 and 6.1.1.4'
Ni Ni 0.3393 1.1124 'International Tables Vol C Tables 4.2.6.8 and 6.1.1.4'

loop_
_geom_angle_atom_site_label_1
_geom_angle_atom_site_label_2
_geom_angle_atom_site_label_3
_geom_angle
_geom_angle_site_symmetry_1
_geom_angle_site_symmetry_3
_geom_angle_publ_flag
O2 C1 N1 127.7(5) . . ?
O2 C1 C2 123.8(5) . . ?
N1 C1 C2 108.4(4) . . ?
O3 C2 O1 126.3(5) . . ?
O3 C2 C1 119.1(5) . . ?
O1 C2 C1 114.6(4) . . ?
O5 C3 N2 126.8(5) . . ?
O5 C3 C4 124.3(5) . . ?
N2 C3 C4 108.9(4) . . ?
O6 C4 O4 124.5(5) . . ?
O6 C4 C3 120.4(5) . . ?
O4 C4 C3 115.1(4) . . ?
C6 C5 N1 128.5(5) . . ?
C6 C5 C10 120.7(4) . . ?
N1 C5 C10 110.8(4) . . ?
C5 C6 C7 118.5(5) . . ?
C6 C7 C8 120.9(5) . . ?
C6 C7 N3 116.2(5) . . ?
C8 C7 N3 122.4(5) . . ?
C9 C8 C7 121.9(4) . . ?
C9 C8 N4 115.3(5) . . ?
C7 C8 N4 122.5(5) . . ?
C8 C9 C10 117.9(5) . . ?
N2 C10 C5 113.5(4) . . ?
N2 C10 C9 126.6(5) . . ?
C5 C10 C9 119.9(5) . . ?
C12 C11 N5 114.7(4) . . ?
C11 C12 C13 109.9(4) . . ?
C12 C13 C14 110.3(4) . . ?
N5 C15 C16 116.2(3) . . ?
C17 C16 C15 111.2(4) . . ?
C18 C17 C16 113.3(5) . . ?
C20 C19 N5 116.4(4) . . ?
C19 C20 C21 110.9(4) . . ?
C22 C21 C20 112.6(4) . . ?
C24 C23 N5 116.0(3) . . ?
C23 C24 C25 109.0(4) . . ?
C26 C25 C24 112.4(4) . . ?
N6 C27 C28 117.5(4) . . ?
C27 C28 C29 109.6(4) . . ?
C28 C29 C30 113.5(4) . . ?
N6 C31 C32 115.9(3) . . ?
C31 C32 C33 110.0(4) . . ?
C34 C33 C32 112.3(4) . . ?
C36 C35 N6 116.8(4) . . ?
C37 C36 C35 110.2(4) . . ?
C36 C37 C38 112.6(5) . . ?
C40 C39 N6 116.4(3) . . ?
C39 C40 C41 109.7(4) . . ?
C42 C41 C40 111.7(4) . . ?
C1 N1 C5 127.6(5) . . ?
C1 N1 Ni1 116.8(3) . . ?
C5 N1 Ni1 115.6(4) . . ?
C3 N2 C10 128.5(5) . . ?
C3 N2 Ni1 116.9(4) . . ?
C10 N2 Ni1 114.4(4) . . ?
O7 N3 O8 123.8(5) . . ?
O7 N3 C7 119.2(4) . . ?
O8 N3 C7 116.9(5) . . ?
O9 N4 O10 124.5(4) . . ?
O9 N4 C8 118.0(4) . . ?
O10 N4 C8 117.4(4) . . ?
C15 N5 C19 112.2(4) . . ?
C15 N5 C23 106.1(3) . . ?
C19 N5 C23 110.2(4) . . ?
C15 N5 C11 111.4(4) . . ?
C19 N5 C11 106.0(3) . . ?
C23 N5 C11 111.0(3) . . ?
C27 N6 C31 111.2(4) . . ?
C27 N6 C35 105.5(3) . . ?
C31 N6 C35 110.9(3) . . ?
C27 N6 C39 111.5(3) . . ?
C31 N6 C39 106.3(3) . . ?
C35 N6 C39 111.6(4) . . ?
N1 Ni1 N2 85.7(2) . . ?
N1 Ni1 O1 86.64(18) . . ?
N2 Ni1 O1 172.3(2) . . ?
N1 Ni1 O4 171.56(18) . . ?
N2 Ni1 O4 85.89(19) . . ?
O1 Ni1 O4 101.78(16) . . ?
C2 O1 Ni1 113.3(3) . . ?
C4 O4 Ni1 113.0(3) . . ?

loop_
_geom_bond_atom_site_label_1
_geom_bond_atom_site_label_2
_geom_bond_distance
_geom_bond_site_symmetry_2
_geom_bond_publ_flag
C1 O2 1.228(6) . ?
C1 N1 1.357(7) . ?
C1 C2 1.548(7) . ?
C2 O3 1.226(6) . ?
C2 O1 1.289(7) . ?
C3 O5 1.226(6) . ?
C3 N2 1.357(7) . ?
C3 C4 1.541(8) . ?
C4 O6 1.224(7) . ?
C4 O4 1.302(6) . ?
C5 C6 1.386(7) . ?
C5 N1 1.399(6) . ?
C5 C10 1.419(7) . ?
C6 C7 1.391(7) . ?
C7 C8 1.396(8) . ?
C7 N3 1.445(7) . ?
C8 C9 1.370(7) . ?
C8 N4 1.484(6) . ?
C9 C10 1.421(6) . ?
C10 N2 1.371(7) . ?
C11 C12 1.503(6) . ?
C11 N5 1.531(6) . ?
C12 C13 1.519(7) . ?
C13 C14 1.538(8) . ?
C15 N5 1.517(6) . ?
C15 C16 1.526(7) . ?
C16 C17 1.523(7) . ?
C17 C18 1.521(7) . ?
C19 C20 1.514(7) . ?
C19 N5 1.529(6) . ?
C20 C21 1.522(6) . ?
C21 C22 1.506(8) . ?
C23 C24 1.514(7) . ?
C23 N5 1.530(6) . ?
C24 C25 1.537(6) . ?
C25 C26 1.513(7) . ?
C27 N6 1.512(6) . ?
C27 C28 1.514(7) . ?
C28 C29 1.522(6) . ?
C29 C30 1.527(7) . ?
C31 N6 1.513(6) . ?
C31 C32 1.515(7) . ?
C32 C33 1.528(6) . ?
C33 C34 1.515(7) . ?
C35 C36 1.513(7) . ?
C35 N6 1.518(6) . ?
C36 C37 1.512(7) . ?
C37 C38 1.523(8) . ?
C39 C40 1.518(7) . ?
C39 N6 1.533(6) . ?
C40 C41 1.523(7) . ?
C41 C42 1.517(7) . ?
N1 Ni1 1.797(5) . ?
N2 Ni1 1.822(5) . ?
N3 O7 1.210(6) . ?
N3 O8 1.236(6) . ?
N4 O9 1.215(5) . ?
N4 O10 1.231(6) . ?
Ni1 O1 1.874(4) . ?
Ni1 O4 1.897(4) . ?

loop_
_geom_torsion_atom_site_label_1
_geom_torsion_atom_site_label_2
_geom_torsion_atom_site_label_3
_geom_torsion_atom_site_label_4
_geom_torsion
_geom_torsion_site_symmetry_1
_geom_torsion_site_symmetry_2
_geom_torsion_site_symmetry_3
_geom_torsion_site_symmetry_4
_geom_torsion_publ_flag
O2 C1 C2 O3 -4.3(7) . . . . ?
N1 C1 C2 O3 174.5(4) . . . . ?
O2 C1 C2 O1 175.5(4) . . . . ?
N1 C1 C2 O1 -5.8(6) . . . . ?
O5 C3 C4 O6 1.8(7) . . . . ?
N2 C3 C4 O6 -179.2(4) . . . . ?
O5 C3 C4 O4 -179.0(4) . . . . ?
N2 C3 C4 O4 0.0(6) . . . . ?
N1 C5 C6 C7 178.3(4) . . . . ?
C10 C5 C6 C7 -0.5(6) . . . . ?
C5 C6 C7 C8 -0.4(7) . . . . ?
C5 C6 C7 N3 172.6(4) . . . . ?
C6 C7 C8 C9 0.4(7) . . . . ?
N3 C7 C8 C9 -172.2(4) . . . . ?
C6 C7 C8 N4 -172.8(4) . . . . ?
N3 C7 C8 N4 14.6(7) . . . . ?
C7 C8 C9 C10 0.5(7) . . . . ?
N4 C8 C9 C10 174.2(4) . . . . ?
C6 C5 C10 N2 -179.2(4) . . . . ?
N1 C5 C10 N2 1.7(5) . . . . ?
C6 C5 C10 C9 1.4(6) . . . . ?
N1 C5 C10 C9 -177.6(4) . . . . ?
C8 C9 C10 N2 179.3(4) . . . . ?
C8 C9 C10 C5 -1.4(6) . . . . ?
N5 C11 C12 C13 176.3(4) . . . . ?
C11 C12 C13 C14 -178.4(5) . . . . ?
N5 C15 C16 C17 167.8(4) . . . . ?
C15 C16 C17 C18 -73.0(5) . . . . ?
N5 C19 C20 C21 176.0(4) . . . . ?
C19 C20 C21 C22 171.9(4) . . . . ?
N5 C23 C24 C25 172.5(4) . . . . ?
C23 C24 C25 C26 175.8(4) . . . . ?
N6 C27 C28 C29 170.3(4) . . . . ?
C27 C28 C29 C30 -177.3(4) . . . . ?
N6 C31 C32 C33 -179.2(4) . . . . ?
C31 C32 C33 C34 178.9(5) . . . . ?
N6 C35 C36 C37 -171.2(4) . . . . ?
C35 C36 C37 C38 172.4(5) . . . . ?
N6 C39 C40 C41 174.6(4) . . . . ?
C39 C40 C41 C42 178.6(4) . . . . ?
O2 C1 N1 C5 0.7(8) . . . . ?
C2 C1 N1 C5 -178.0(4) . . . . ?
O2 C1 N1 Ni1 -177.0(4) . . . . ?
C2 C1 N1 Ni1 4.3(5) . . . . ?
C6 C5 N1 C1 2.0(7) . . . . ?
C10 C5 N1 C1 -179.1(4) . . . . ?
C6 C5 N1 Ni1 179.7(4) . . . . ?
C10 C5 N1 Ni1 -1.4(5) . . . . ?
O5 C3 N2 C10 0.8(8) . . . . ?
C4 C3 N2 C10 -178.2(4) . . . . ?
O5 C3 N2 Ni1 175.6(4) . . . . ?
C4 C3 N2 Ni1 -3.4(5) . . . . ?
C5 C10 N2 C3 173.5(4) . . . . ?
C9 C10 N2 C3 -7.2(8) . . . . ?
C5 C10 N2 Ni1 -1.4(5) . . . . ?
C9 C10 N2 Ni1 177.9(4) . . . . ?
C6 C7 N3 O7 32.5(6) . . . . ?
C8 C7 N3 O7 -154.5(5) . . . . ?
C6 C7 N3 O8 -143.9(5) . . . . ?
C8 C7 N3 O8 29.0(7) . . . . ?
C9 C8 N4 O9 -136.8(4) . . . . ?
C7 C8 N4 O9 36.9(6) . . . . ?
C9 C8 N4 O10 39.9(6) . . . . ?
C7 C8 N4 O10 -146.4(5) . . . . ?
C16 C15 N5 C19 -63.9(5) . . . . ?
C16 C15 N5 C23 175.6(4) . . . . ?
C16 C15 N5 C11 54.7(5) . . . . ?
C20 C19 N5 C15 -62.4(5) . . . . ?
C20 C19 N5 C23 55.6(5) . . . . ?
C20 C19 N5 C11 175.8(4) . . . . ?
C24 C23 N5 C15 -180.0(4) . . . . ?
C24 C23 N5 C19 58.3(5) . . . . ?
C24 C23 N5 C11 -58.8(5) . . . . ?
C12 C11 N5 C15 64.0(5) . . . . ?
C12 C11 N5 C19 -173.7(4) . . . . ?
C12 C11 N5 C23 -54.0(5) . . . . ?
C28 C27 N6 C31 -55.9(5) . . . . ?
C28 C27 N6 C35 -176.1(4) . . . . ?
C28 C27 N6 C39 62.6(5) . . . . ?
C32 C31 N6 C27 -57.2(5) . . . . ?
C32 C31 N6 C35 59.8(5) . . . . ?
C32 C31 N6 C39 -178.8(4) . . . . ?
C36 C35 N6 C27 176.1(4) . . . . ?
C36 C35 N6 C31 55.7(5) . . . . ?
C36 C35 N6 C39 -62.6(5) . . . . ?
C40 C39 N6 C27 60.7(5) . . . . ?
C40 C39 N6 C31 -178.0(4) . . . . ?
C40 C39 N6 C35 -57.0(5) . . . . ?
C1 N1 Ni1 N2 178.5(4) . . . . ?
C5 N1 Ni1 N2 0.5(3) . . . . ?
C1 N1 Ni1 O1 -1.8(3) . . . . ?
C5 N1 Ni1 O1 -179.8(3) . . . . ?
C1 N1 Ni1 O4 173.6(11) . . . . ?
C5 N1 Ni1 O4 -4.3(15) . . . . ?
C3 N2 Ni1 N1 -175.0(4) . . . . ?
C10 N2 Ni1 N1 0.5(3) . . . . ?
C3 N2 Ni1 O1 -177.5(13) . . . . ?
C10 N2 Ni1 O1 -1.9(17) . . . . ?
C3 N2 Ni1 O4 4.3(4) . . . . ?
C10 N2 Ni1 O4 179.8(3) . . . . ?
O3 C2 O1 Ni1 -175.7(4) . . . . ?
C1 C2 O1 Ni1 4.6(5) . . . . ?
N1 Ni1 O1 C2 -1.9(4) . . . . ?
N2 Ni1 O1 C2 0.6(16) . . . . ?
O4 Ni1 O1 C2 178.8(3) . . . . ?
O6 C4 O4 Ni1 -177.7(4) . . . . ?
C3 C4 O4 Ni1 3.1(5) . . . . ?
N1 Ni1 O4 C4 0.8(14) . . . . ?
N2 Ni1 O4 C4 -4.0(3) . . . . ?
O1 Ni1 O4 C4 176.2(3) . . . . ?
